data_7248512
loop_
_publ_author_name
'Yu, Jingbo'
'Chen, Hong'
'Zhang, Ziwen'
'Fang, Yuxin'
'Ying, Tao'
'Su, Weike'

_publ_section_title
;
 Ethanol-assisted mechanochemical asymmetric cross-dehydrogenative
 coupling reaction with recoverable chiral amine/NaCl for accessing chiral
 \a-alkyl \a-glycine derivatives
;
_journal_issue 11
_journal_name_full 'Green Chemistry'
_journal_page_first 6570
_journal_page_last 6577
_journal_paper_doi 10.1039/D4GC00947A
_journal_volume 26
_journal_year 2024
_chemical_absolute_configuration ad
_chemical_formula_moiety 'C25 H33 N O4'
_chemical_formula_sum 'C25 H33 N O4'
_chemical_formula_weight 411.52
_space_group_crystal_system orthorhombic
_space_group_IT_number 19
_space_group_name_Hall 'P 2ac 2ab'
_space_group_name_H-M_alt 'P 21 21 21'
_atom_sites_solution_hydrogens mixed
_atom_sites_solution_primary dual
_audit_creation_date 2023-05-20
_audit_creation_method
;
Olex2 1.5
(compiled 2022.04.07 svn.rca3783a0 for OlexSys, GUI svn.r6498)
;
_audit_update_record
;
2023-05-20 deposited with the CCDC.	2024-04-19 downloaded from the CCDC.
;
_cell_angle_alpha 90
_cell_angle_beta 90
_cell_angle_gamma 90
_cell_formula_units_Z 4
_cell_length_a 6.82470(10)
_cell_length_b 15.1975(3)
_cell_length_c 20.6745(4)
_cell_measurement_reflns_used 9962
_cell_measurement_temperature 170.00
_cell_measurement_theta_max 74.58
_cell_measurement_theta_min 3.61
_cell_volume 2144.33(7)
_computing_cell_refinement 'SAINT V8.40B (Bruker Nano, Inc., 2019)'
_computing_data_collection 'Bruker Instrument Service vV6.2.14'
_computing_data_reduction 'SAINT V8.40B (Bruker Nano, Inc., 2019)'
_computing_molecular_graphics 'Olex2 1.5 (Dolomanov et al., 2009)'
_computing_publication_material 'Olex2 1.5 (Dolomanov et al., 2009)'
_computing_structure_refinement 'SHELXL 2019/2 (Sheldrick, 2015)'
_computing_structure_solution 'SHELXT 2018/2 (Sheldrick, 2018)'
_diffrn_ambient_temperature 170.00
_diffrn_measured_fraction_theta_full 0.997
_diffrn_measured_fraction_theta_max 0.997
_diffrn_measurement_device_type 'zju Bruker D8 Venture'
_diffrn_measurement_method '\w and \f scans'
_diffrn_radiation_type CuK\a
_diffrn_radiation_wavelength 1.54178
_diffrn_reflns_av_R_equivalents 0.0621
_diffrn_reflns_av_unetI/netI 0.0384
_diffrn_reflns_Laue_measured_fraction_full 0.997
_diffrn_reflns_Laue_measured_fraction_max 0.997
_diffrn_reflns_limit_h_max 7
_diffrn_reflns_limit_h_min -8
_diffrn_reflns_limit_k_max 19
_diffrn_reflns_limit_k_min -19
_diffrn_reflns_limit_l_max 25
_diffrn_reflns_limit_l_min -25
_diffrn_reflns_number 22064
_diffrn_reflns_point_group_measured_fraction_full 0.995
_diffrn_reflns_point_group_measured_fraction_max 0.994
_diffrn_reflns_theta_full 67.679
_diffrn_reflns_theta_max 74.568
_diffrn_reflns_theta_min 3.609
_diffrn_source_current 1.1
_diffrn_source_power 0.05500000000000001
_diffrn_source_voltage 50.0
_diffrn_standards_number 0
_exptl_absorpt_coefficient_mu 0.682
_exptl_absorpt_correction_T_max 0.7538
_exptl_absorpt_correction_T_min 0.5667
_exptl_absorpt_correction_type multi-scan
_exptl_absorpt_process_details
;
SADABS-2016/2 (Bruker,2016/2) was used for absorption correction.
wR2(int) was 0.1409 before and 0.0806 after correction.
The Ratio of minimum to maximum transmission is 0.7518.
The \l/2 correction factor is Not present.
;
_exptl_crystal_colour colourless
_exptl_crystal_colour_primary colourless
_exptl_crystal_density_diffrn 1.275
_exptl_crystal_description block
_exptl_crystal_F_000 888
_exptl_crystal_size_max 0.48
_exptl_crystal_size_mid 0.26
_exptl_crystal_size_min 0.2
_refine_diff_density_max 0.248
_refine_diff_density_min -0.215
_refine_diff_density_rms 0.041
_refine_ls_abs_structure_details
;
 Flack x determined using 1620 quotients [(I+)-(I-)]/[(I+)+(I-)]
 (Parsons, Flack and Wagner, Acta Cryst. B69 (2013) 249-259).
;
_refine_ls_abs_structure_Flack -0.12(12)
_refine_ls_extinction_method none
_refine_ls_goodness_of_fit_ref 1.032
_refine_ls_hydrogen_treatment mixed
_refine_ls_matrix_type full
_refine_ls_number_parameters 275
_refine_ls_number_reflns 4363
_refine_ls_number_restraints 1
_refine_ls_restrained_S_all 1.032
_refine_ls_R_factor_all 0.0464
_refine_ls_R_factor_gt 0.0407
_refine_ls_shift/su_max 0.001
_refine_ls_shift/su_mean 0.000
_refine_ls_structure_factor_coef Fsqd
_refine_ls_weighting_details 'w=1/[\s^2^(Fo^2^)+(0.0628P)^2^+0.2586P] where P=(Fo^2^+2Fc^2^)/3'
_refine_ls_weighting_scheme calc
_refine_ls_wR_factor_gt 0.1041
_refine_ls_wR_factor_ref 0.1077
_reflns_Friedel_coverage 0.734
_reflns_Friedel_fraction_full 0.992
_reflns_Friedel_fraction_max 0.989
_reflns_number_gt 4025
_reflns_number_total 4363
_reflns_threshold_expression 'I > 2\s(I)'
_cod_data_source_file d4gc00947a2.cif
_cod_data_source_block cu_230519_ch_3ka_0m
_cod_depositor_comments 'Adding full bibliography for 7248512.cif.'
_cod_database_code 7248512
_shelx_shelxl_version_number 2019/2
_shelx_space_group_comment
;
The symmetry employed for this shelxl refinement is uniquely defined
by the following loop, which should always be used as a source of
symmetry information in preference to the above space-group names.
They are only intended as comments.
;
_shelx_estimated_absorpt_t_max 0.876
_shelx_estimated_absorpt_t_min 0.735
_olex2_refinement_description
;
1. Fixed Uiso
 At 1.2 times of:
  All C(H) groups, All C(H,H) groups
 At 1.5 times of:
  All C(H,H,H) groups
2. Restrained distances
 N1-H1
 0.88 with sigma of 0.02
3.a Ternary CH refined with riding coordinates:
 C6(H6), C7(H7), C11(H11), C13(H13), C16(H16)
3.b Secondary CH2 refined with riding coordinates:
 C2(H2A,H2B), C3(H3A,H3B), C4(H4A,H4B), C5(H5A,H5B), C10(H10A,H10B), C12(H12A,
 H12B), C14(H14A,H14B), C15(H15A,H15B), C17(H17A,H17B), C18(H18A,H18B)
3.c Aromatic/amide H refined with riding coordinates:
 C20(H20), C21(H21), C23(H23), C24(H24)
3.d Idealised Me refined as rotating group:
 C25(H25A,H25B,H25C)
;
_olex2_submission_special_instructions 'No special instructions were received'

loop_
_space_group_symop_operation_xyz
'x, y, z'
'-x+1/2, -y, z+1/2'
'-x, y+1/2, -z+1/2'
'x+1/2, -y+1/2, -z'

loop_
_atom_site_label
_atom_site_type_symbol
_atom_site_fract_x
_atom_site_fract_y
_atom_site_fract_z
_atom_site_U_iso_or_equiv
_atom_site_adp_type
_atom_site_occupancy
_atom_site_site_symmetry_order
_atom_site_calc_flag
_atom_site_refinement_flags_posn
_atom_site_refinement_flags_adp
_atom_site_refinement_flags_occupancy
_atom_site_disorder_assembly
_atom_site_disorder_group
O1 O 0.6185(3) 0.35376(14) 0.54347(11) 0.0414(5) Uani 1 1 d . . . . .
O2 O 0.6052(3) 0.53810(13) 0.47821(8) 0.0343(4) Uani 1 1 d . . . . .
O3 O 0.4854(2) 0.56605(11) 0.57857(8) 0.0278(3) Uani 1 1 d . . . . .
O4 O -0.0764(3) 0.56496(14) 0.23805(9) 0.0380(4) Uani 1 1 d . . . . .
N1 N 0.3115(3) 0.42130(14) 0.45161(10) 0.0302(4) Uani 1 1 d D . . . .
C1 C 0.4722(3) 0.33899(16) 0.57448(12) 0.0276(5) Uani 1 1 d . . . . .
C2 C 0.4586(4) 0.26217(18) 0.62041(13) 0.0357(6) Uani 1 1 d . . . . .
H2A H 0.470800 0.284048 0.665334 0.043 Uiso 1 1 calc R U . . .
H2B H 0.569523 0.221711 0.612183 0.043 Uiso 1 1 calc R U . . .
C3 C 0.2669(4) 0.21127(17) 0.61387(14) 0.0358(5) Uani 1 1 d . . . . .
H3A H 0.258432 0.166394 0.648470 0.043 Uiso 1 1 calc R U . . .
H3B H 0.263827 0.180563 0.571652 0.043 Uiso 1 1 calc R U . . .
C4 C 0.0922(4) 0.27388(18) 0.61878(14) 0.0373(6) Uani 1 1 d . . . . .
H4A H -0.031154 0.240214 0.614170 0.045 Uiso 1 1 calc R U . . .
H4B H 0.091840 0.302503 0.661790 0.045 Uiso 1 1 calc R U . . .
C5 C 0.1036(4) 0.34394(17) 0.56605(14) 0.0351(5) Uani 1 1 d . . . . .
H5A H -0.010511 0.383782 0.569976 0.042 Uiso 1 1 calc R U . . .
H5B H 0.096741 0.315087 0.523178 0.042 Uiso 1 1 calc R U . . .
C6 C 0.2933(3) 0.39846(14) 0.57019(11) 0.0257(4) Uani 1 1 d . . . . .
H6 H 0.287324 0.432979 0.611314 0.031 Uiso 1 1 calc R U . . .
C7 C 0.3101(3) 0.46499(15) 0.51448(11) 0.0264(4) Uani 1 1 d . . . . .
H7 H 0.190277 0.502783 0.515969 0.032 Uiso 1 1 calc R U . . .
C8 C 0.4873(3) 0.52629(15) 0.52038(11) 0.0266(4) Uani 1 1 d . . . . .
C9 C 0.6514(3) 0.62065(15) 0.60027(11) 0.0242(4) Uani 1 1 d . . . . .
C10 C 0.8341(3) 0.56367(15) 0.60708(11) 0.0275(5) Uani 1 1 d . . . . .
H10A H 0.874883 0.541286 0.564173 0.033 Uiso 1 1 calc R U . . .
H10B H 0.806266 0.512670 0.635416 0.033 Uiso 1 1 calc R U . . .
C11 C 0.9989(4) 0.62020(17) 0.63665(12) 0.0304(5) Uani 1 1 d . . . . .
H11 H 1.120043 0.583714 0.641286 0.036 Uiso 1 1 calc R U . . .
C12 C 0.9347(4) 0.65334(19) 0.70344(12) 0.0351(5) Uani 1 1 d . . . . .
H12A H 0.906299 0.602718 0.732093 0.042 Uiso 1 1 calc R U . . .
H12B H 1.041196 0.688359 0.723278 0.042 Uiso 1 1 calc R U . . .
C13 C 0.7510(4) 0.71026(18) 0.69598(12) 0.0341(5) Uani 1 1 d . . . . .
H13 H 0.709170 0.732515 0.739357 0.041 Uiso 1 1 calc R U . . .
C14 C 0.5858(4) 0.65402(17) 0.66645(11) 0.0294(5) Uani 1 1 d . . . . .
H14A H 0.556309 0.603611 0.695171 0.035 Uiso 1 1 calc R U . . .
H14B H 0.465396 0.689823 0.661865 0.035 Uiso 1 1 calc R U . . .
C15 C 0.6903(4) 0.69876(15) 0.55526(12) 0.0277(5) Uani 1 1 d . . . . .
H15A H 0.570106 0.734687 0.550615 0.033 Uiso 1 1 calc R U . . .
H15B H 0.729267 0.677401 0.511893 0.033 Uiso 1 1 calc R U . . .
C16 C 0.8560(4) 0.75462(16) 0.58483(13) 0.0320(5) Uani 1 1 d . . . . .
H16 H 0.884281 0.805772 0.555866 0.038 Uiso 1 1 calc R U . . .
C17 C 0.7949(4) 0.78822(17) 0.65139(14) 0.0369(6) Uani 1 1 d . . . . .
H17A H 0.676935 0.825700 0.647285 0.044 Uiso 1 1 calc R U . . .
H17B H 0.901522 0.824324 0.670112 0.044 Uiso 1 1 calc R U . . .
C18 C 1.0407(4) 0.69791(17) 0.59155(13) 0.0332(5) Uani 1 1 d . . . . .
H18A H 1.081141 0.675850 0.548519 0.040 Uiso 1 1 calc R U . . .
H18B H 1.149061 0.733819 0.609357 0.040 Uiso 1 1 calc R U . . .
C19 C 0.2094(3) 0.45986(15) 0.39972(12) 0.0275(4) Uani 1 1 d . . . . .
C20 C 0.0205(4) 0.49324(16) 0.40616(12) 0.0300(5) Uani 1 1 d . . . . .
H20 H -0.041030 0.492056 0.447372 0.036 Uiso 1 1 calc R U . . .
C21 C -0.0804(3) 0.52835(17) 0.35360(12) 0.0298(5) Uani 1 1 d . . . . .
H21 H -0.208905 0.551187 0.359144 0.036 Uiso 1 1 calc R U . . .
C22 C 0.0076(4) 0.52983(16) 0.29310(12) 0.0295(5) Uani 1 1 d . . . . .
C23 C 0.1936(4) 0.49402(17) 0.28520(12) 0.0323(5) Uani 1 1 d . . . . .
H23 H 0.252433 0.492679 0.243566 0.039 Uiso 1 1 calc R U . . .
C24 C 0.2929(4) 0.46037(16) 0.33800(12) 0.0310(5) Uani 1 1 d . . . . .
H24 H 0.420801 0.437063 0.332180 0.037 Uiso 1 1 calc R U . . .
C25 C -0.2535(4) 0.6115(2) 0.24618(15) 0.0423(6) Uani 1 1 d . . . . .
H25A H -0.291709 0.638382 0.204966 0.063 Uiso 1 1 calc R U . . .
H25B H -0.235472 0.657661 0.278765 0.063 Uiso 1 1 calc R U . . .
H25C H -0.356317 0.570927 0.260447 0.063 Uiso 1 1 calc R U . . .
H1 H 0.432(4) 0.409(3) 0.4400(18) 0.051 Uiso 1 1 d D U . . .

loop_
_atom_site_aniso_label
_atom_site_aniso_U_11
_atom_site_aniso_U_22
_atom_site_aniso_U_33
_atom_site_aniso_U_23
_atom_site_aniso_U_13
_atom_site_aniso_U_12
O1 0.0236(9) 0.0478(11) 0.0527(11) 0.0069(9) 0.0058(8) 0.0053(8)
O2 0.0327(9) 0.0394(9) 0.0308(8) -0.0049(7) 0.0074(7) -0.0032(8)
O3 0.0248(8) 0.0318(8) 0.0268(7) -0.0048(6) 0.0034(6) -0.0036(7)
O4 0.0368(10) 0.0444(10) 0.0329(8) 0.0007(8) -0.0030(8) 0.0113(8)
N1 0.0280(10) 0.0316(9) 0.0310(10) -0.0077(8) -0.0027(8) 0.0063(8)
C1 0.0208(11) 0.0311(11) 0.0308(10) -0.0043(9) -0.0025(9) 0.0005(9)
C2 0.0311(13) 0.0369(13) 0.0389(13) 0.0034(10) -0.0012(10) 0.0049(10)
C3 0.0370(14) 0.0296(11) 0.0408(13) 0.0003(10) 0.0028(11) 0.0007(10)
C4 0.0273(12) 0.0344(13) 0.0501(15) -0.0035(11) 0.0070(11) -0.0036(10)
C5 0.0206(11) 0.0304(12) 0.0544(15) -0.0017(11) 0.0000(10) -0.0001(9)
C6 0.0197(10) 0.0264(10) 0.0311(10) -0.0051(8) 0.0032(8) -0.0010(8)
C7 0.0215(10) 0.0279(10) 0.0297(11) -0.0042(9) 0.0001(8) 0.0040(9)
C8 0.0260(11) 0.0262(10) 0.0275(10) -0.0033(8) 0.0000(9) 0.0029(9)
C9 0.0216(10) 0.0259(10) 0.0252(10) -0.0030(8) 0.0013(8) -0.0001(8)
C10 0.0279(11) 0.0239(10) 0.0308(10) 0.0010(8) 0.0019(9) 0.0025(9)
C11 0.0229(11) 0.0334(12) 0.0348(12) 0.0022(9) -0.0017(10) 0.0050(10)
C12 0.0328(13) 0.0420(13) 0.0305(12) -0.0001(10) -0.0076(10) 0.0009(11)
C13 0.0309(13) 0.0390(13) 0.0323(12) -0.0092(10) -0.0012(10) 0.0024(10)
C14 0.0243(10) 0.0359(12) 0.0281(10) -0.0045(9) 0.0018(9) 0.0011(9)
C15 0.0252(11) 0.0266(10) 0.0311(11) 0.0026(8) -0.0022(9) 0.0006(9)
C16 0.0306(12) 0.0252(10) 0.0403(13) 0.0040(9) -0.0030(10) -0.0025(9)
C17 0.0323(13) 0.0284(12) 0.0501(15) -0.0091(10) -0.0074(12) 0.0028(10)
C18 0.0227(12) 0.0356(12) 0.0414(13) 0.0026(10) 0.0012(10) -0.0025(9)
C19 0.0248(10) 0.0252(10) 0.0325(11) -0.0068(8) -0.0026(9) -0.0036(9)
C20 0.0246(11) 0.0348(11) 0.0307(11) -0.0026(9) 0.0012(9) -0.0019(9)
C21 0.0200(10) 0.0338(12) 0.0356(12) -0.0053(9) -0.0001(9) 0.0012(9)
C22 0.0258(11) 0.0307(11) 0.0319(11) -0.0035(9) -0.0039(9) 0.0000(9)
C23 0.0310(13) 0.0367(12) 0.0292(11) -0.0061(9) 0.0028(10) 0.0035(10)
C24 0.0243(10) 0.0337(11) 0.0351(12) -0.0075(9) -0.0002(9) 0.0030(10)
C25 0.0369(14) 0.0463(15) 0.0437(14) 0.0018(12) -0.0040(11) 0.0111(11)

loop_
_atom_type_symbol
_atom_type_description
_atom_type_scat_dispersion_real
_atom_type_scat_dispersion_imag
_atom_type_scat_source
C C 0.0181 0.0091 'International Tables Vol C Tables 4.2.6.8 and 6.1.1.4'
H H 0.0000 0.0000 'International Tables Vol C Tables 4.2.6.8 and 6.1.1.4'
N N 0.0311 0.0180 'International Tables Vol C Tables 4.2.6.8 and 6.1.1.4'
O O 0.0492 0.0322 'International Tables Vol C Tables 4.2.6.8 and 6.1.1.4'

loop_
_geom_angle_atom_site_label_1
_geom_angle_atom_site_label_2
_geom_angle_atom_site_label_3
_geom_angle
_geom_angle_site_symmetry_1
_geom_angle_site_symmetry_3
_geom_angle_publ_flag
C8 O3 C9 121.16(18) . . ?
C22 O4 C25 116.8(2) . . ?
C7 N1 H1 110(3) . . ?
C19 N1 C7 119.10(19) . . ?
C19 N1 H1 110(3) . . ?
O1 C1 C2 122.0(2) . . ?
O1 C1 C6 121.5(2) . . ?
C2 C1 C6 116.6(2) . . ?
C1 C2 H2A 109.0 . . ?
C1 C2 H2B 109.0 . . ?
C1 C2 C3 112.9(2) . . ?
H2A C2 H2B 107.8 . . ?
C3 C2 H2A 109.0 . . ?
C3 C2 H2B 109.0 . . ?
C2 C3 H3A 109.6 . . ?
C2 C3 H3B 109.6 . . ?
C2 C3 C4 110.3(2) . . ?
H3A C3 H3B 108.1 . . ?
C4 C3 H3A 109.6 . . ?
C4 C3 H3B 109.6 . . ?
C3 C4 H4A 109.6 . . ?
C3 C4 H4B 109.6 . . ?
H4A C4 H4B 108.1 . . ?
C5 C4 C3 110.3(2) . . ?
C5 C4 H4A 109.6 . . ?
C5 C4 H4B 109.6 . . ?
C4 C5 H5A 109.2 . . ?
C4 C5 H5B 109.2 . . ?
C4 C5 C6 112.3(2) . . ?
H5A C5 H5B 107.9 . . ?
C6 C5 H5A 109.2 . . ?
C6 C5 H5B 109.2 . . ?
C1 C6 C5 111.00(18) . . ?
C1 C6 H6 107.2 . . ?
C1 C6 C7 112.01(19) . . ?
C5 C6 H6 107.2 . . ?
C7 C6 C5 112.0(2) . . ?
C7 C6 H6 107.2 . . ?
N1 C7 C6 111.62(19) . . ?
N1 C7 H7 107.1 . . ?
N1 C7 C8 110.04(19) . . ?
C6 C7 H7 107.1 . . ?
C8 C7 C6 113.55(18) . . ?
C8 C7 H7 107.1 . . ?
O2 C8 O3 126.0(2) . . ?
O2 C8 C7 124.2(2) . . ?
O3 C8 C7 109.68(19) . . ?
O3 C9 C10 109.69(17) . . ?
O3 C9 C14 103.57(17) . . ?
O3 C9 C15 112.63(18) . . ?
C10 C9 C14 110.22(19) . . ?
C10 C9 C15 110.75(18) . . ?
C14 C9 C15 109.75(19) . . ?
C9 C10 H10A 110.0 . . ?
C9 C10 H10B 110.0 . . ?
C9 C10 C11 108.48(18) . . ?
H10A C10 H10B 108.4 . . ?
C11 C10 H10A 110.0 . . ?
C11 C10 H10B 110.0 . . ?
C10 C11 H11 109.4 . . ?
C12 C11 C10 109.4(2) . . ?
C12 C11 H11 109.4 . . ?
C18 C11 C10 108.92(19) . . ?
C18 C11 H11 109.4 . . ?
C18 C11 C12 110.4(2) . . ?
C11 C12 H12A 109.8 . . ?
C11 C12 H12B 109.8 . . ?
H12A C12 H12B 108.3 . . ?
C13 C12 C11 109.2(2) . . ?
C13 C12 H12A 109.8 . . ?
C13 C12 H12B 109.8 . . ?
C12 C13 H13 109.5 . . ?
C12 C13 C14 109.0(2) . . ?
C14 C13 H13 109.5 . . ?
C17 C13 C12 109.7(2) . . ?
C17 C13 H13 109.5 . . ?
C17 C13 C14 109.5(2) . . ?
C9 C14 C13 108.97(19) . . ?
C9 C14 H14A 109.9 . . ?
C9 C14 H14B 109.9 . . ?
C13 C14 H14A 109.9 . . ?
C13 C14 H14B 109.9 . . ?
H14A C14 H14B 108.3 . . ?
C9 C15 H15A 110.0 . . ?
C9 C15 H15B 110.0 . . ?
C9 C15 C16 108.27(19) . . ?
H15A C15 H15B 108.4 . . ?
C16 C15 H15A 110.0 . . ?
C16 C15 H15B 110.0 . . ?
C15 C16 H16 109.4 . . ?
C17 C16 C15 110.0(2) . . ?
C17 C16 H16 109.4 . . ?
C17 C16 C18 109.3(2) . . ?
C18 C16 C15 109.3(2) . . ?
C18 C16 H16 109.4 . . ?
C13 C17 H17A 109.7 . . ?
C13 C17 H17B 109.7 . . ?
C16 C17 C13 109.7(2) . . ?
C16 C17 H17A 109.7 . . ?
C16 C17 H17B 109.7 . . ?
H17A C17 H17B 108.2 . . ?
C11 C18 C16 109.6(2) . . ?
C11 C18 H18A 109.7 . . ?
C11 C18 H18B 109.7 . . ?
C16 C18 H18A 109.7 . . ?
C16 C18 H18B 109.7 . . ?
H18A C18 H18B 108.2 . . ?
C20 C19 N1 122.5(2) . . ?
C20 C19 C24 117.6(2) . . ?
C24 C19 N1 119.8(2) . . ?
C19 C20 H20 119.2 . . ?
C19 C20 C21 121.5(2) . . ?
C21 C20 H20 119.2 . . ?
C20 C21 H21 120.1 . . ?
C22 C21 C20 119.7(2) . . ?
C22 C21 H21 120.1 . . ?
O4 C22 C21 124.7(2) . . ?
O4 C22 C23 115.7(2) . . ?
C21 C22 C23 119.6(2) . . ?
C22 C23 H23 120.0 . . ?
C24 C23 C22 119.9(2) . . ?
C24 C23 H23 120.0 . . ?
C19 C24 H24 119.2 . . ?
C23 C24 C19 121.5(2) . . ?
C23 C24 H24 119.2 . . ?
O4 C25 H25A 109.5 . . ?
O4 C25 H25B 109.5 . . ?
O4 C25 H25C 109.5 . . ?
H25A C25 H25B 109.5 . . ?
H25A C25 H25C 109.5 . . ?
H25B C25 H25C 109.5 . . ?

loop_
_geom_bond_atom_site_label_1
_geom_bond_atom_site_label_2
_geom_bond_distance
_geom_bond_site_symmetry_2
_geom_bond_publ_flag
O1 C1 1.207(3) . ?
O2 C8 1.200(3) . ?
O3 C8 1.346(3) . ?
O3 C9 1.474(3) . ?
O4 C22 1.382(3) . ?
O4 C25 1.411(3) . ?
N1 C7 1.460(3) . ?
N1 C19 1.407(3) . ?
N1 H1 0.88(2) . ?
C1 C2 1.508(3) . ?
C1 C6 1.521(3) . ?
C2 H2A 0.9900 . ?
C2 H2B 0.9900 . ?
C2 C3 1.526(4) . ?
C3 H3A 0.9900 . ?
C3 H3B 0.9900 . ?
C3 C4 1.529(4) . ?
C4 H4A 0.9900 . ?
C4 H4B 0.9900 . ?
C4 C5 1.526(4) . ?
C5 H5A 0.9900 . ?
C5 H5B 0.9900 . ?
C5 C6 1.539(3) . ?
C6 H6 1.0000 . ?
C6 C7 1.537(3) . ?
C7 H7 1.0000 . ?
C7 C8 1.531(3) . ?
C9 C10 1.525(3) . ?
C9 C14 1.526(3) . ?
C9 C15 1.531(3) . ?
C10 H10A 0.9900 . ?
C10 H10B 0.9900 . ?
C10 C11 1.541(3) . ?
C11 H11 1.0000 . ?
C11 C12 1.534(3) . ?
C11 C18 1.531(3) . ?
C12 H12A 0.9900 . ?
C12 H12B 0.9900 . ?
C12 C13 1.531(4) . ?
C13 H13 1.0000 . ?
C13 C14 1.541(3) . ?
C13 C17 1.531(4) . ?
C14 H14A 0.9900 . ?
C14 H14B 0.9900 . ?
C15 H15A 0.9900 . ?
C15 H15B 0.9900 . ?
C15 C16 1.541(3) . ?
C16 H16 1.0000 . ?
C16 C17 1.526(4) . ?
C16 C18 1.533(3) . ?
C17 H17A 0.9900 . ?
C17 H17B 0.9900 . ?
C18 H18A 0.9900 . ?
C18 H18B 0.9900 . ?
C19 C20 1.392(3) . ?
C19 C24 1.398(3) . ?
C20 H20 0.9500 . ?
C20 C21 1.393(4) . ?
C21 H21 0.9500 . ?
C21 C22 1.388(3) . ?
C22 C23 1.391(4) . ?
C23 H23 0.9500 . ?
C23 C24 1.383(4) . ?
C24 H24 0.9500 . ?
C25 H25A 0.9800 . ?
C25 H25B 0.9800 . ?
C25 H25C 0.9800 . ?

loop_
_geom_torsion_atom_site_label_1
_geom_torsion_atom_site_label_2
_geom_torsion_atom_site_label_3
_geom_torsion_atom_site_label_4
_geom_torsion
_geom_torsion_site_symmetry_1
_geom_torsion_site_symmetry_2
_geom_torsion_site_symmetry_3
_geom_torsion_site_symmetry_4
_geom_torsion_publ_flag
O1 C1 C2 C3 -134.7(3) . . . . ?
O1 C1 C6 C5 136.6(3) . . . . ?
O1 C1 C6 C7 10.6(3) . . . . ?
O3 C9 C10 C11 -174.07(17) . . . . ?
O3 C9 C14 C13 178.12(19) . . . . ?
O3 C9 C15 C16 176.10(18) . . . . ?
O4 C22 C23 C24 177.5(2) . . . . ?
N1 C7 C8 O2 2.2(3) . . . . ?
N1 C7 C8 O3 -179.75(19) . . . . ?
N1 C19 C20 C21 -177.7(2) . . . . ?
N1 C19 C24 C23 177.0(2) . . . . ?
C1 C2 C3 C4 -52.4(3) . . . . ?
C1 C6 C7 N1 65.2(2) . . . . ?
C1 C6 C7 C8 -59.9(2) . . . . ?
C2 C1 C6 C5 -44.7(3) . . . . ?
C2 C1 C6 C7 -170.7(2) . . . . ?
C2 C3 C4 C5 58.9(3) . . . . ?
C3 C4 C5 C6 -58.9(3) . . . . ?
C4 C5 C6 C1 50.4(3) . . . . ?
C4 C5 C6 C7 176.4(2) . . . . ?
C5 C6 C7 N1 -60.3(2) . . . . ?
C5 C6 C7 C8 174.62(19) . . . . ?
C6 C1 C2 C3 46.6(3) . . . . ?
C6 C7 C8 O2 128.1(2) . . . . ?
C6 C7 C8 O3 -53.8(2) . . . . ?
C7 N1 C19 C20 -45.3(3) . . . . ?
C7 N1 C19 C24 138.9(2) . . . . ?
C8 O3 C9 C10 -63.9(3) . . . . ?
C8 O3 C9 C14 178.4(2) . . . . ?
C8 O3 C9 C15 59.9(3) . . . . ?
C9 O3 C8 O2 -9.3(4) . . . . ?
C9 O3 C8 C7 172.71(18) . . . . ?
C9 C10 C11 C12 60.4(2) . . . . ?
C9 C10 C11 C18 -60.3(2) . . . . ?
C9 C15 C16 C17 -60.2(2) . . . . ?
C9 C15 C16 C18 59.8(3) . . . . ?
C10 C9 C14 C13 60.8(3) . . . . ?
C10 C9 C15 C16 -60.6(2) . . . . ?
C10 C11 C12 C13 -61.0(3) . . . . ?
C10 C11 C18 C16 61.1(3) . . . . ?
C11 C12 C13 C14 60.7(3) . . . . ?
C11 C12 C13 C17 -59.2(3) . . . . ?
C12 C11 C18 C16 -59.0(3) . . . . ?
C12 C13 C14 C9 -60.3(3) . . . . ?
C12 C13 C17 C16 60.5(3) . . . . ?
C14 C9 C10 C11 -60.6(2) . . . . ?
C14 C9 C15 C16 61.3(2) . . . . ?
C14 C13 C17 C16 -59.1(3) . . . . ?
C15 C9 C10 C11 61.0(2) . . . . ?
C15 C9 C14 C13 -61.4(2) . . . . ?
C15 C16 C17 C13 59.7(3) . . . . ?
C15 C16 C18 C11 -61.0(3) . . . . ?
C17 C13 C14 C9 59.8(3) . . . . ?
C17 C16 C18 C11 59.4(3) . . . . ?
C18 C11 C12 C13 58.8(3) . . . . ?
C18 C16 C17 C13 -60.3(3) . . . . ?
C19 N1 C7 C6 140.8(2) . . . . ?
C19 N1 C7 C8 -92.2(2) . . . . ?
C19 C20 C21 C22 0.5(4) . . . . ?
C20 C19 C24 C23 1.0(4) . . . . ?
C20 C21 C22 O4 -178.3(2) . . . . ?
C20 C21 C22 C23 1.8(4) . . . . ?
C21 C22 C23 C24 -2.5(4) . . . . ?
C22 C23 C24 C19 1.1(4) . . . . ?
C24 C19 C20 C21 -1.8(3) . . . . ?
C25 O4 C22 C21 7.8(4) . . . . ?
C25 O4 C22 C23 -172.2(2) . . . . ?
